data_4514811
loop_
_publ_author_name
'Luo, Youran'
'Guti\'errez-Bonet, \'Alvaro'
'Matsui, Jennifer K.'
'Rotella, Madeline E.'
'Dykstra, Ryan'
'Gutierrez, Osvaldo'
'Molander, Gary A.'

_publ_section_title
;
 Oxa- and Azabenzonorbornadienes as Electrophilic Partners under
 Photoredox/Nickel Dual Catalysis
;
_journal_issue 9
_journal_name_full 'ACS Catalysis'
_journal_page_first 8835
_journal_paper_doi 10.1021/acscatal.9b02458
_journal_volume 9
_journal_year 2019
_chemical_formula_moiety 'C15 H18 O2'
_chemical_formula_sum 'C15 H18 O2'
_chemical_formula_weight 230.29
_space_group_crystal_system orthorhombic
_space_group_IT_number 33
_space_group_name_Hall 'P 2c -2n'
_space_group_name_H-M_alt 'P n a 21'
_symmetry_space_group_name_Hall 'P 2c -2n'
_symmetry_space_group_name_H-M 'P n a 21'
_atom_sites_solution_hydrogens geom
_atom_sites_solution_primary dual
_audit_creation_date 2017-10-24
_audit_creation_method
;
Olex2 1.2
(compiled 2017.08.10 svn.r3458 for OlexSys, GUI svn.r5381)
;
_cell_angle_alpha 90
_cell_angle_beta 90
_cell_angle_gamma 90
_cell_formula_units_Z 4
_cell_length_a 25.8841(10)
_cell_length_b 7.3330(2)
_cell_length_c 6.3430(2)
_cell_measurement_reflns_used 4172
_cell_measurement_temperature 100
_cell_measurement_theta_max 25.336
_cell_measurement_theta_min 2.887
_cell_volume 1203.95(7)
_computing_data_collection 'Bruker APEX2 v2014.11-0'
_computing_data_reduction 'SAINT V8.38A (2016)'
_computing_publication_material 'Olex2 (Dolomanov et al., 2009)'
_computing_structure_refinement 'SHELXL (Sheldrick, 2015)'
_computing_structure_solution 'ShelXT (Sheldrick, 2015)'
_diffrn_ambient_temperature 100
_diffrn_measured_fraction_theta_full 1.000
_diffrn_measured_fraction_theta_max 0.997
_diffrn_measurement_device 'CCD area detector'
_diffrn_measurement_device_type 'Bruker APEXII'
_diffrn_measurement_method '\w and \f scans'
_diffrn_radiation_monochromator graphite
_diffrn_radiation_type MoK\a
_diffrn_radiation_wavelength 0.71073
_diffrn_reflns_av_R_equivalents 0.0273
_diffrn_reflns_av_unetI/netI 0.0364
_diffrn_reflns_Laue_measured_fraction_full 1.000
_diffrn_reflns_Laue_measured_fraction_max 0.997
_diffrn_reflns_limit_h_max 31
_diffrn_reflns_limit_h_min -31
_diffrn_reflns_limit_k_max 8
_diffrn_reflns_limit_k_min -7
_diffrn_reflns_limit_l_max 7
_diffrn_reflns_limit_l_min -7
_diffrn_reflns_number 6156
_diffrn_reflns_point_group_measured_fraction_full 0.999
_diffrn_reflns_point_group_measured_fraction_max 0.995
_diffrn_reflns_theta_full 25.242
_diffrn_reflns_theta_max 25.363
_diffrn_reflns_theta_min 1.573
_diffrn_source 'sealed tube'
_exptl_absorpt_coefficient_mu 0.083
_exptl_absorpt_correction_T_max 0.7452
_exptl_absorpt_correction_T_min 0.6343
_exptl_absorpt_correction_type multi-scan
_exptl_absorpt_process_details 'SADABS v2014/4'
_exptl_crystal_colour colourless
_exptl_crystal_density_diffrn 1.271
_exptl_crystal_description block
_exptl_crystal_F_000 496
_exptl_crystal_size_max 0.12
_exptl_crystal_size_mid 0.11
_exptl_crystal_size_min 0.07
_refine_diff_density_max 0.150
_refine_diff_density_min -0.182
_refine_diff_density_rms 0.036
_refine_ls_extinction_method none
_refine_ls_goodness_of_fit_ref 1.044
_refine_ls_hydrogen_treatment constr
_refine_ls_matrix_type full
_refine_ls_number_parameters 155
_refine_ls_number_reflns 2206
_refine_ls_number_restraints 1
_refine_ls_restrained_S_all 1.044
_refine_ls_R_factor_all 0.0394
_refine_ls_R_factor_gt 0.0343
_refine_ls_shift/su_max 0.000
_refine_ls_shift/su_mean 0.000
_refine_ls_structure_factor_coef Fsqd
_refine_ls_weighting_details 'w=1/[\s^2^(Fo^2^)+(0.0392P)^2^+0.1892P] where P=(Fo^2^+2Fc^2^)/3'
_refine_ls_weighting_scheme calc
_refine_ls_wR_factor_gt 0.0776
_refine_ls_wR_factor_ref 0.0804
_reflns_Friedel_coverage 0.820
_reflns_Friedel_fraction_full 0.997
_reflns_Friedel_fraction_max 0.993
_reflns_number_gt 2011
_reflns_number_total 2206
_reflns_threshold_expression 'I > 2\s(I)'
_cod_data_source_file cs9b02458_si_001.cif
_cod_data_source_block 9229
_cod_database_code 4514811
_shelx_shelxl_version_number 2017/1

loop_
_space_group_symop_operation_xyz
'x, y, z'
'-x, -y, z+1/2'
'-x+1/2, y+1/2, z+1/2'
'x+1/2, -y+1/2, z'

loop_
_atom_site_label
_atom_site_type_symbol
_atom_site_fract_x
_atom_site_fract_y
_atom_site_fract_z
_atom_site_U_iso_or_equiv
_atom_site_adp_type
_atom_site_occupancy
_atom_site_site_symmetry_order
_atom_site_calc_flag
_atom_site_refinement_flags_posn
O1 O 0.65560(6) 0.4734(2) 0.2556(3) 0.0181(4) Uani 1 1 d .
H1 H 0.669156 0.549316 0.337872 0.027 Uiso 1 1 calc GR
O2 O 0.71102(6) -0.2331(2) 0.3976(3) 0.0198(4) Uani 1 1 d .
C1 C 0.62809(9) 0.2667(3) 0.5385(4) 0.0143(5) Uani 1 1 d .
H1a H 0.597398 0.189831 0.574067 0.017 Uiso 1 1 calc R
C2 C 0.61171(9) 0.3920(3) 0.3554(4) 0.0145(5) Uani 1 1 d .
H2 H 0.593799 0.314674 0.248012 0.017 Uiso 1 1 calc R
C3 C 0.57409(8) 0.5381(3) 0.4256(4) 0.0148(5) Uani 1 1 d .
C4 C 0.53638(9) 0.6046(3) 0.2897(4) 0.0193(6) Uani 1 1 d .
H4 H 0.532695 0.552806 0.153245 0.023 Uiso 1 1 calc R
C5 C 0.50407(9) 0.7458(3) 0.3516(4) 0.0212(6) Uani 1 1 d .
H5 H 0.478227 0.789324 0.257913 0.025 Uiso 1 1 calc R
C6 C 0.50939(9) 0.8238(3) 0.5499(4) 0.0224(6) Uani 1 1 d .
H6 H 0.487376 0.920946 0.591588 0.027 Uiso 1 1 calc R
C7 C 0.54696(9) 0.7593(3) 0.6870(4) 0.0187(6) Uani 1 1 d .
H7 H 0.550884 0.814061 0.821767 0.022 Uiso 1 1 calc R
C8 C 0.57909(8) 0.6146(3) 0.6286(4) 0.0153(5) Uani 1 1 d .
C9 C 0.61754(8) 0.5375(3) 0.7725(4) 0.0165(5) Uani 1 1 d .
H9 H 0.626419 0.602380 0.896950 0.020 Uiso 1 1 calc R
C10 C 0.64038(9) 0.3781(3) 0.7327(4) 0.0171(5) Uani 1 1 d .
H10 H 0.665238 0.333000 0.829718 0.021 Uiso 1 1 calc R
C11 C 0.67189(9) 0.1346(3) 0.4766(4) 0.0149(5) Uani 1 1 d .
H11 H 0.703743 0.208333 0.450281 0.018 Uiso 1 1 calc R
C12 C 0.65989(9) 0.0264(3) 0.2764(4) 0.0182(5) Uani 1 1 d .
H12a H 0.626811 -0.039464 0.294839 0.022 Uiso 1 1 calc R
H12b H 0.655884 0.111765 0.156588 0.022 Uiso 1 1 calc R
C13 C 0.70248(9) -0.1097(3) 0.2266(4) 0.0194(6) Uani 1 1 d .
H13a H 0.692947 -0.179799 0.098964 0.023 Uiso 1 1 calc R
H13b H 0.734878 -0.042960 0.196059 0.023 Uiso 1 1 calc R
C14 C 0.72507(10) -0.1375(4) 0.5861(4) 0.0210(6) Uani 1 1 d .
H14a H 0.757926 -0.071569 0.562126 0.025 Uiso 1 1 calc R
H14b H 0.730793 -0.226673 0.700944 0.025 Uiso 1 1 calc R
C15 C 0.68381(9) -0.0022(3) 0.6539(4) 0.0164(5) Uani 1 1 d .
H15a H 0.695785 0.064629 0.780367 0.020 Uiso 1 1 calc R
H15b H 0.651890 -0.068956 0.691729 0.020 Uiso 1 1 calc R

loop_
_atom_site_aniso_label
_atom_site_aniso_U_11
_atom_site_aniso_U_22
_atom_site_aniso_U_33
_atom_site_aniso_U_23
_atom_site_aniso_U_13
_atom_site_aniso_U_12
O1 0.0198(8) 0.0193(9) 0.0153(9) -0.0004(8) 0.0004(8) -0.0032(7)
O2 0.0248(9) 0.0144(8) 0.0201(10) -0.0016(8) -0.0016(8) 0.0008(7)
C1 0.0138(11) 0.0142(11) 0.0148(12) -0.0003(10) -0.0006(9) -0.0006(9)
C2 0.0146(11) 0.0157(12) 0.0132(12) -0.0004(11) -0.0014(9) -0.0021(9)
C3 0.0165(11) 0.0123(11) 0.0157(13) 0.0023(10) -0.0009(10) -0.0038(9)
C4 0.0207(12) 0.0177(11) 0.0195(14) 0.0009(12) -0.0035(11) -0.0042(10)
C5 0.0170(12) 0.0164(12) 0.0301(15) 0.0058(12) -0.0056(11) -0.0010(9)
C6 0.0184(12) 0.0129(12) 0.0359(18) -0.0008(12) 0.0007(11) -0.0001(10)
C7 0.0215(13) 0.0143(12) 0.0203(14) -0.0026(11) 0.0026(11) -0.0027(10)
C8 0.0153(11) 0.0146(11) 0.0161(13) 0.0014(11) 0.0013(10) -0.0038(9)
C9 0.0196(11) 0.0193(12) 0.0107(11) -0.0009(11) 0.0014(11) -0.0024(10)
C10 0.0170(12) 0.0196(12) 0.0148(13) 0.0024(11) -0.0018(10) -0.0015(10)
C11 0.0145(11) 0.0140(12) 0.0162(13) 0.0009(10) -0.0004(10) -0.0013(9)
C12 0.0219(12) 0.0170(12) 0.0157(13) 0.0033(11) 0.0010(11) 0.0008(10)
C13 0.0231(13) 0.0171(12) 0.0178(14) 0.0002(10) 0.0035(11) -0.0005(10)
C14 0.0234(12) 0.0179(12) 0.0217(15) -0.0020(11) -0.0052(11) 0.0028(10)
C15 0.0189(11) 0.0162(11) 0.0142(12) 0.0007(11) -0.0022(10) 0.0012(9)

loop_
_atom_type_symbol
_atom_type_description
_atom_type_scat_dispersion_real
_atom_type_scat_dispersion_imag
_atom_type_scat_source
C C 0.0033 0.0016 'International Tables Vol C Tables 4.2.6.8 and 6.1.1.4'
H H 0.0000 0.0000 'International Tables Vol C Tables 4.2.6.8 and 6.1.1.4'
O O 0.0106 0.0060 'International Tables Vol C Tables 4.2.6.8 and 6.1.1.4'

loop_
_geom_angle_atom_site_label_1
_geom_angle_atom_site_label_2
_geom_angle_atom_site_label_3
_geom_angle
C13 O2 C14 111.26(17)
C2 C1 C11 112.7(2)
C10 C1 C2 110.48(18)
C10 C1 C11 113.09(18)
O1 C2 C1 111.34(18)
O1 C2 C3 110.19(18)
C3 C2 C1 112.2(2)
C4 C3 C2 121.1(2)
C4 C3 C8 119.4(2)
C8 C3 C2 119.4(2)
C5 C4 C3 120.6(2)
C4 C5 C6 120.2(2)
C7 C6 C5 119.8(2)
C6 C7 C8 120.6(2)
C3 C8 C9 118.5(2)
C7 C8 C3 119.3(2)
C7 C8 C9 122.2(2)
C10 C9 C8 121.4(2)
C9 C10 C1 122.3(2)
C12 C11 C1 112.82(19)
C12 C11 C15 108.02(18)
C15 C11 C1 111.80(19)
C13 C12 C11 111.47(19)
O2 C13 C12 111.7(2)
O2 C14 C15 112.2(2)
C14 C15 C11 111.1(2)

loop_
_geom_bond_atom_site_label_1
_geom_bond_atom_site_label_2
_geom_bond_distance
O1 C2 1.431(3)
O2 C13 1.430(3)
O2 C14 1.433(3)
C1 C2 1.540(3)
C1 C10 1.512(3)
C1 C11 1.542(3)
C2 C3 1.515(3)
C3 C4 1.390(3)
C3 C8 1.411(3)
C4 C5 1.388(4)
C5 C6 1.389(4)
C6 C7 1.387(3)
C7 C8 1.398(3)
C8 C9 1.464(3)
C9 C10 1.334(3)
C11 C12 1.529(3)
C11 C15 1.538(3)
C12 C13 1.521(3)
C14 C15 1.520(3)
